data_4079203
loop_
_publ_author_name
'Adiraju, Venkata A.K.'
'Flores, Jaime A.'
'Yousufuddin, Muhammed'
'Dias, H. V. Rasika'

_publ_section_title
;
 Copper(I) Ethylene Complexes Supported by 1,3,5-Triazapentadienyl Ligands
 with Electron-Withdrawing Groups
;
_journal_issue 22
_journal_name_full Organometallics
_journal_page_first 7926
_journal_paper_doi 10.1021/om300567v
_journal_volume 31
_journal_year 2012
_chemical_formula_sum 'C24 H12 Cu F20 N3'
_chemical_formula_weight 785.91
_chemical_name_common '[N{(C3F7)C(2-(CF3)C6H3)N}2]Cu(C2H4)'
_chemical_name_systematic
; 
 ? 
;
_space_group_IT_number 11
_symmetry_cell_setting monoclinic
_symmetry_space_group_name_Hall '-P 2yb'
_symmetry_space_group_name_H-M 'P 1 21/m 1'
_atom_sites_solution_hydrogens geom
_atom_sites_solution_primary direct
_atom_sites_solution_secondary difmap
_audit_creation_method SHELXL-97
_cell_angle_alpha 90.00
_cell_angle_beta 105.393(1)
_cell_angle_gamma 90.00
_cell_formula_units_Z 2
_cell_length_a 7.5320(4)
_cell_length_b 22.7008(11)
_cell_length_c 8.7206(4)
_cell_measurement_reflns_used 5169
_cell_measurement_temperature 100(2)
_cell_measurement_theta_max 28.33
_cell_measurement_theta_min 2.42
_cell_volume 1437.58(12)
_computing_cell_refinement 'Bruker SMART'
_computing_data_collection 'Bruker SMART'
_computing_data_reduction 'Bruker SAINT'
_computing_molecular_graphics 'Bruker SHELXTL'
_computing_publication_material 'Bruker SHELXTL'
_computing_structure_refinement 'SHELXL-97 (Sheldrick, 1997)'
_computing_structure_solution 'SHELXS-97 (Sheldrick, 1990)'
_diffrn_ambient_temperature 100(2)
_diffrn_measured_fraction_theta_full 0.998
_diffrn_measured_fraction_theta_max 0.998
_diffrn_measurement_device_type 'CCD area detector'
_diffrn_measurement_method 'phi and omega scans'
_diffrn_radiation_monochromator graphite
_diffrn_radiation_source 'fine-focus sealed tube'
_diffrn_radiation_type MoK\a
_diffrn_radiation_wavelength 0.71073
_diffrn_reflns_av_R_equivalents 0.0526
_diffrn_reflns_av_sigmaI/netI 0.0428
_diffrn_reflns_limit_h_max 9
_diffrn_reflns_limit_h_min -9
_diffrn_reflns_limit_k_max 27
_diffrn_reflns_limit_k_min -28
_diffrn_reflns_limit_l_max 10
_diffrn_reflns_limit_l_min -10
_diffrn_reflns_number 10167
_diffrn_reflns_theta_full 26.00
_diffrn_reflns_theta_max 26.00
_diffrn_reflns_theta_min 2.42
_exptl_absorpt_coefficient_mu 0.912
_exptl_absorpt_correction_T_max 0.8686
_exptl_absorpt_correction_T_min 0.7716
_exptl_absorpt_correction_type multi-scan
_exptl_absorpt_process_details sadabs
_exptl_crystal_colour yellow
_exptl_crystal_density_diffrn 1.816
_exptl_crystal_density_method 'not measured'
_exptl_crystal_description blocks
_exptl_crystal_F_000 772
_exptl_crystal_size_max 0.30
_exptl_crystal_size_mid 0.22
_exptl_crystal_size_min 0.16
_refine_diff_density_max 1.413
_refine_diff_density_min -0.841
_refine_diff_density_rms 0.113
_refine_ls_extinction_method none
_refine_ls_goodness_of_fit_ref 1.051
_refine_ls_hydrogen_treatment mixed
_refine_ls_matrix_type full
_refine_ls_number_parameters 228
_refine_ls_number_reflns 2894
_refine_ls_number_restraints 0
_refine_ls_restrained_S_all 1.051
_refine_ls_R_factor_all 0.0430
_refine_ls_R_factor_gt 0.0418
_refine_ls_shift/su_max 0.001
_refine_ls_shift/su_mean 0.000
_refine_ls_structure_factor_coef Fsqd
_refine_ls_weighting_details 'calc w=1/[\s^2^(Fo^2^)+(0.0852P)^2^+0.4649P] where P=(Fo^2^+2Fc^2^)/3'
_refine_ls_weighting_scheme calc
_refine_ls_wR_factor_gt 0.1155
_refine_ls_wR_factor_ref 0.1180
_reflns_number_gt 2753
_reflns_number_total 2894
_reflns_threshold_expression >2sigma(I)
_cod_data_source_file om300567v_si_002.cif
_cod_data_source_block dias506s
_cod_depositor_comments
;
The following automatic conversions were performed:

'_symmetry_cell_setting' value 'Monoclinic' changed to 'monoclinic'
according to /home/saulius/struct/CIF-dictionaries/cif_core.dic
dictionary named 'cif_core.dic' version 2.4.2 from 2011-04-26.

Automatic conversion script
Id: cif_fix_values 1891 2012-01-12 08:04:46Z andrius 
;
_cod_original_sg_symbol_H-M P2(1)/m
_cod_database_code 4079203

loop_
_symmetry_equiv_pos_as_xyz
'x, y, z'
'-x, y+1/2, -z'
'-x, -y, -z'
'x, -y-1/2, z'

loop_
_atom_site_label
_atom_site_type_symbol
_atom_site_fract_x
_atom_site_fract_y
_atom_site_fract_z
_atom_site_U_iso_or_equiv
_atom_site_adp_type
_atom_site_occupancy
_atom_site_symmetry_multiplicity
_atom_site_calc_flag
_atom_site_refinement_flags
Cu Cu 0.69477(4) 0.7500 0.97549(3) 0.01702(15) Uani 1 2 d S
N1 N 0.5219(2) 0.68603(7) 0.89582(18) 0.0184(3) Uani 1 1 d .
N2 N 0.2746(3) 0.7500 0.7725(3) 0.0187(4) Uani 1 2 d S
C1 C 0.3555(2) 0.69762(8) 0.8120(2) 0.0176(4) Uani 1 1 d .
C2 C 0.2145(3) 0.64962(8) 0.7324(2) 0.0196(4) Uani 1 1 d .
C3 C 0.1877(3) 0.64679(8) 0.5494(2) 0.0227(4) Uani 1 1 d .
C4 C 0.1213(3) 0.58661(9) 0.4728(3) 0.0277(5) Uani 1 1 d .
C5 C 0.5980(2) 0.62744(8) 0.9229(2) 0.0189(4) Uani 1 1 d .
C6 C 0.6062(3) 0.59745(8) 1.0653(2) 0.0206(4) Uani 1 1 d .
C7 C 0.6890(3) 0.54208(9) 1.0911(2) 0.0242(4) Uani 1 1 d .
H7 H 0.6936 0.5215 1.1869 0.029 Uiso 1 1 calc R
C8 C 0.7645(3) 0.51683(9) 0.9780(3) 0.0267(4) Uani 1 1 d .
H8 H 0.8195 0.4789 0.9958 0.032 Uiso 1 1 calc R
C9 C 0.7596(3) 0.54712(9) 0.8385(3) 0.0265(4) Uani 1 1 d .
H9 H 0.8126 0.5301 0.7615 0.032 Uiso 1 1 calc R
C10 C 0.6769(3) 0.60245(9) 0.8113(2) 0.0228(4) Uani 1 1 d .
H10 H 0.6745 0.6231 0.7161 0.027 Uiso 1 1 calc R
C11 C 0.5234(3) 0.62369(9) 1.1882(2) 0.0262(4) Uani 1 1 d .
C12 C 0.9487(3) 0.72016(10) 1.0837(3) 0.0286(4) Uani 1 1 d .
F1 F 0.04881(16) 0.66061(5) 0.75881(15) 0.0274(3) Uani 1 1 d .
F2 F 0.26381(16) 0.59494(5) 0.79212(14) 0.0243(3) Uani 1 1 d .
F3 F 0.34890(19) 0.65888(6) 0.51695(15) 0.0331(3) Uani 1 1 d .
F4 F 0.0637(2) 0.68692(6) 0.47769(15) 0.0349(3) Uani 1 1 d .
F5 F -0.02697(19) 0.56880(6) 0.51587(17) 0.0390(3) Uani 1 1 d .
F6 F 0.0773(2) 0.59138(6) 0.31501(15) 0.0387(4) Uani 1 1 d .
F7 F 0.2507(2) 0.54560(6) 0.51467(16) 0.0380(3) Uani 1 1 d .
F8 F 0.34451(18) 0.63726(6) 1.12994(15) 0.0331(3) Uani 1 1 d .
F9 F 0.6080(2) 0.67370(6) 1.25066(16) 0.0371(3) Uani 1 1 d .
F10 F 0.5328(2) 0.58712(6) 1.31083(15) 0.0383(3) Uani 1 1 d .
H12A H 0.939(4) 0.6972(13) 1.179(4) 0.045(8) Uiso 1 1 d .
H12B H 0.987(5) 0.6970(14) 1.003(4) 0.056(9) Uiso 1 1 d .

loop_
_atom_site_aniso_label
_atom_site_aniso_U_11
_atom_site_aniso_U_22
_atom_site_aniso_U_33
_atom_site_aniso_U_23
_atom_site_aniso_U_13
_atom_site_aniso_U_12
Cu 0.0156(2) 0.0162(2) 0.0198(2) 0.000 0.00571(14) 0.000
N1 0.0190(8) 0.0153(7) 0.0226(8) 0.0001(6) 0.0083(6) 0.0002(6)
N2 0.0188(11) 0.0180(11) 0.0205(10) 0.000 0.0076(9) 0.000
C1 0.0191(9) 0.0182(9) 0.0180(8) -0.0003(6) 0.0097(7) -0.0019(7)
C2 0.0176(9) 0.0181(9) 0.0250(9) 0.0021(7) 0.0090(7) -0.0008(7)
C3 0.0236(10) 0.0207(10) 0.0237(10) 0.0002(7) 0.0060(8) -0.0034(7)
C4 0.0299(11) 0.0244(10) 0.0279(10) -0.0028(8) 0.0061(8) -0.0044(8)
C5 0.0156(8) 0.0147(8) 0.0262(9) 0.0000(7) 0.0051(7) -0.0006(7)
C6 0.0167(9) 0.0183(9) 0.0266(10) -0.0005(7) 0.0052(7) -0.0016(7)
C7 0.0191(9) 0.0202(10) 0.0319(10) 0.0047(8) 0.0044(8) -0.0006(7)
C8 0.0188(9) 0.0168(9) 0.0446(12) 0.0013(8) 0.0085(9) 0.0013(7)
C9 0.0221(10) 0.0230(10) 0.0384(11) -0.0058(8) 0.0150(8) 0.0001(8)
C10 0.0217(9) 0.0197(9) 0.0293(10) -0.0012(7) 0.0108(8) -0.0028(7)
C11 0.0293(11) 0.0242(10) 0.0271(10) 0.0037(8) 0.0108(8) 0.0018(8)
C12 0.0175(9) 0.0359(11) 0.0294(11) -0.0040(9) 0.0012(8) 0.0051(8)
F1 0.0183(6) 0.0296(6) 0.0375(7) -0.0036(5) 0.0132(5) -0.0051(5)
F2 0.0265(6) 0.0168(5) 0.0280(6) 0.0042(4) 0.0047(5) -0.0044(4)
F3 0.0366(7) 0.0395(7) 0.0281(6) -0.0067(5) 0.0171(5) -0.0165(6)
F4 0.0465(8) 0.0240(6) 0.0273(6) 0.0012(5) -0.0021(6) 0.0053(5)
F5 0.0361(7) 0.0358(7) 0.0462(8) -0.0092(6) 0.0129(6) -0.0183(6)
F6 0.0518(9) 0.0357(7) 0.0260(7) -0.0085(5) 0.0058(6) -0.0101(6)
F7 0.0485(8) 0.0237(7) 0.0423(8) -0.0064(5) 0.0129(6) 0.0044(6)
F8 0.0278(6) 0.0409(7) 0.0357(7) 0.0034(5) 0.0173(5) 0.0088(5)
F9 0.0463(8) 0.0340(7) 0.0351(7) -0.0118(5) 0.0183(6) -0.0082(6)
F10 0.0514(8) 0.0390(8) 0.0303(7) 0.0115(5) 0.0212(6) 0.0091(6)

loop_
_atom_type_symbol
_atom_type_description
_atom_type_scat_dispersion_real
_atom_type_scat_dispersion_imag
_atom_type_scat_source
C C 0.0033 0.0016 'International Tables Vol C Tables 4.2.6.8 and 6.1.1.4'
H H 0.0000 0.0000 'International Tables Vol C Tables 4.2.6.8 and 6.1.1.4'
N N 0.0061 0.0033 'International Tables Vol C Tables 4.2.6.8 and 6.1.1.4'
F F 0.0171 0.0103 'International Tables Vol C Tables 4.2.6.8 and 6.1.1.4'
Cu Cu 0.3201 1.2651 'International Tables Vol C Tables 4.2.6.8 and 6.1.1.4'

loop_
_geom_angle_atom_site_label_1
_geom_angle_atom_site_label_2
_geom_angle_atom_site_label_3
_geom_angle
_geom_angle_site_symmetry_1
_geom_angle_site_symmetry_3
N1 Cu N1 96.20(9) . 4_575
N1 Cu C12 151.51(8) . 4_575
N1 Cu C12 112.20(8) 4_575 4_575
N1 Cu C12 112.20(8) . .
N1 Cu C12 151.51(8) 4_575 .
C12 Cu C12 39.34(13) 4_575 .
C1 N1 C5 124.11(16) . .
C1 N1 Cu 120.17(13) . .
C5 N1 Cu 115.43(12) . .
C1 N2 C1 125.3(2) . 4_575
N1 C1 N2 129.03(17) . .
N1 C1 C2 123.58(16) . .
N2 C1 C2 107.35(16) . .
F1 C2 F2 105.91(15) . .
F1 C2 C1 110.33(15) . .
F2 C2 C1 112.66(15) . .
F1 C2 C3 107.94(15) . .
F2 C2 C3 107.64(15) . .
C1 C2 C3 112.05(15) . .
F4 C3 F3 108.65(16) . .
F4 C3 C4 107.17(16) . .
F3 C3 C4 107.19(16) . .
F4 C3 C2 109.68(16) . .
F3 C3 C2 109.17(15) . .
C4 C3 C2 114.80(16) . .
F7 C4 F6 107.76(18) . .
F7 C4 F5 108.59(18) . .
F6 C4 F5 108.57(18) . .
F7 C4 C3 111.84(18) . .
F6 C4 C3 109.78(17) . .
F5 C4 C3 110.21(18) . .
C10 C5 C6 119.69(17) . .
C10 C5 N1 119.17(17) . .
C6 C5 N1 120.95(17) . .
C7 C6 C5 119.53(18) . .
C7 C6 C11 119.72(18) . .
C5 C6 C11 120.74(17) . .
C8 C7 C6 120.53(19) . .
C8 C7 H7 119.7 . .
C6 C7 H7 119.7 . .
C7 C8 C9 119.83(18) . .
C7 C8 H8 120.1 . .
C9 C8 H8 120.1 . .
C8 C9 C10 120.13(19) . .
C8 C9 H9 119.9 . .
C10 C9 H9 119.9 . .
C5 C10 C9 120.25(19) . .
C5 C10 H10 119.9 . .
C9 C10 H10 119.9 . .
F10 C11 F8 106.21(17) . .
F10 C11 F9 106.30(17) . .
F8 C11 F9 106.23(16) . .
F10 C11 C6 112.35(17) . .
F8 C11 C6 112.74(17) . .
F9 C11 C6 112.50(17) . .
C12 C12 Cu 70.33(7) 4_575 .
C12 C12 H12A 121.4(17) 4_575 .
Cu C12 H12A 107.1(17) . .
C12 C12 H12B 122.3(19) 4_575 .
Cu C12 H12B 105(2) . .
H12A C12 H12B 115(3) . .

loop_
_geom_bond_atom_site_label_1
_geom_bond_atom_site_label_2
_geom_bond_distance
_geom_bond_site_symmetry_2
Cu N1 1.9509(16) .
Cu N1 1.9509(16) 4_575
Cu C12 2.012(2) 4_575
Cu C12 2.012(2) .
N1 C1 1.299(3) .
N1 C5 1.443(2) .
N2 C1 1.339(2) .
N2 C1 1.339(2) 4_575
C1 C2 1.551(3) .
C2 F1 1.351(2) .
C2 F2 1.359(2) .
C2 C3 1.556(3) .
C3 F4 1.335(2) .
C3 F3 1.346(2) .
C3 C4 1.544(3) .
C4 F7 1.327(3) .
C4 F6 1.331(3) .
C4 F5 1.332(3) .
C5 C10 1.389(3) .
C5 C6 1.403(3) .
C6 C7 1.395(3) .
C6 C11 1.499(3) .
C7 C8 1.387(3) .
C7 H7 0.9500 .
C8 C9 1.389(3) .
C8 H8 0.9500 .
C9 C10 1.394(3) .
C9 H9 0.9500 .
C10 H10 0.9500 .
C11 F10 1.341(2) .
C11 F8 1.343(3) .
C11 F9 1.344(2) .
C12 C12 1.355(5) 4_575
C12 H12A 1.00(3) .
C12 H12B 0.98(3) .
